data_2242879
loop_
_publ_author_name
'Tan, Sang Loon'
'Tiekink, Edward R. T.'

_publ_section_title
;
 A 1:1:1 co-crystal solvate comprising 2,2'-dithiodibenzoic acid,
 2-chlorobenzoic acid and <i>N</i>,<i>N</i>-dimethylformamide: crystal
 structure, Hirshfeld surface analysis and computational study
;
_journal_coeditor_code HB7808
_journal_issue 4
_journal_name_full 'Acta Crystallographica Section E'
_journal_page_first 475
_journal_page_last 481
_journal_paper_doi 10.1107/S205698901900375X
_journal_volume 75
_journal_year 2019
_chemical_formula_iupac 'C14 H10 O4 S2, C7 H5 Cl O2, C3 H7 N O'
_chemical_formula_moiety 'C14 H10 O4 S2, C7 H5 Cl O2, C3 H7 N O'
_chemical_formula_sum 'C24 H22 Cl N O7 S2'
_chemical_formula_weight 536.00
_chemical_name_systematic '2,2'-Dithiodibenzoic acid--2-chlorobenzoic acid--<i>N</i>,<i>N</i>-dimethylformamide (1/1/1)'
_space_group_crystal_system triclinic
_space_group_IT_number 2
_space_group_name_Hall '-P 1'
_space_group_name_H-M_alt 'P -1'
_symmetry_space_group_name_Hall '-P 1'
_symmetry_space_group_name_H-M 'P -1'
_atom_sites_solution_hydrogens mixed
_atom_sites_solution_primary dual
_audit_creation_method
;
Olex2 1.2-ac3
(compiled 2017.08.10 svn.r3458 for OlexSys, GUI svn.r5381)
;
_cell_angle_alpha 86.136(3)
_cell_angle_beta 88.693(2)
_cell_angle_gamma 65.080(4)
_cell_formula_units_Z 2
_cell_length_a 7.7487(3)
_cell_length_b 7.8575(3)
_cell_length_c 21.4486(6)
_cell_measurement_reflns_used 21119
_cell_measurement_temperature 99.97(15)
_cell_measurement_theta_max 76.0820
_cell_measurement_theta_min 4.0420
_cell_volume 1181.61(8)
_computing_cell_refinement
;
CrysAlis PRO (Rigaku OD, 2018)
;
_computing_data_collection
;
CrysAlis PRO (Rigaku OD, 2018)
;
_computing_data_reduction
;
CrysAlis PRO (Rigaku OD, 2018)
;
_computing_molecular_graphics
;
ORTEP-3 for Windows (Farrugia, 2012), <i>OLEX2</i> (Dolomanov <i>et
al.</i>,
2009)
and
Mercury (Macrae <i>et al.</i>, 2006)
;
_computing_publication_material
;
publCIF (Westrip, 2010)
;
_computing_structure_refinement
;
SHELXL (Sheldrick, 2015<i>a</i>)
;
_computing_structure_solution
;
SHELXT (Sheldrick, 2015<i>b</i>)
;
_diffrn_ambient_temperature 99.97(15)
_diffrn_detector 'CCD plate'
_diffrn_detector_area_resol_mean 5.2558
_diffrn_measured_fraction_theta_full 1.000
_diffrn_measured_fraction_theta_max 0.995
_diffrn_measurement_device 'four-circle diffractometer'
_diffrn_measurement_device_type 'XtaLAB Synergy, Dualflex, AtlasS2'
_diffrn_measurement_method '\w scans'
_diffrn_radiation_monochromator mirror
_diffrn_radiation_probe x-ray
_diffrn_radiation_type CuK\a
_diffrn_radiation_wavelength 1.54184
_diffrn_reflns_av_R_equivalents 0.0569
_diffrn_reflns_av_unetI/netI 0.0235
_diffrn_reflns_limit_h_max 9
_diffrn_reflns_limit_h_min -9
_diffrn_reflns_limit_k_max 9
_diffrn_reflns_limit_k_min -9
_diffrn_reflns_limit_l_max 26
_diffrn_reflns_limit_l_min -24
_diffrn_reflns_number 40239
_diffrn_reflns_theta_full 67.684
_diffrn_reflns_theta_max 76.106
_diffrn_reflns_theta_min 4.132
_diffrn_source 'micro-focus sealed X-ray tube'
_exptl_absorpt_coefficient_mu 3.496
_exptl_absorpt_correction_T_max 1.000
_exptl_absorpt_correction_T_min 0.413
_exptl_absorpt_correction_type gaussian
_exptl_absorpt_process_details
;
(CrysAlisPro; Rigaku OD, 2018)
;
_exptl_crystal_colour colourless
_exptl_crystal_density_diffrn 1.506
_exptl_crystal_description plate
_exptl_crystal_F_000 556
_exptl_crystal_size_max 0.193
_exptl_crystal_size_mid 0.117
_exptl_crystal_size_min 0.025
_refine_diff_density_max 1.213
_refine_diff_density_min -0.834
_refine_ls_extinction_method none
_refine_ls_goodness_of_fit_ref 1.097
_refine_ls_hydrogen_treatment mixed
_refine_ls_matrix_type full
_refine_ls_number_parameters 330
_refine_ls_number_reflns 4915
_refine_ls_number_restraints 0
_refine_ls_restrained_S_all 1.097
_refine_ls_R_factor_all 0.0704
_refine_ls_R_factor_gt 0.0667
_refine_ls_shift/su_max 0.001
_refine_ls_shift/su_mean 0.000
_refine_ls_structure_factor_coef Fsqd
_refine_ls_weighting_details 'w=1/[\s^2^(Fo^2^)+(0.1187P)^2^+2.0348P] where P=(Fo^2^+2Fc^2^)/3'
_refine_ls_weighting_scheme calc
_refine_ls_wR_factor_gt 0.1990
_refine_ls_wR_factor_ref 0.2025
_reflns_number_gt 4507
_reflns_number_total 4915
_reflns_threshold_expression 'I > 2\s(I)'
_cod_data_source_file hb7808sup1.cif
_cod_data_source_block I
_cod_database_code 2242879
_shelx_space_group_comment
;
The symmetry employed for this shelxl refinement is uniquely defined
by the following loop, which should always be used as a source of
symmetry information in preference to the above space-group names.
They are only intended as comments.
;

loop_
_space_group_symop_operation_xyz
'x, y, z'
'-x, -y, -z'

loop_
_atom_site_type_symbol
_atom_site_label
_atom_site_fract_x
_atom_site_fract_y
_atom_site_fract_z
_atom_site_U_iso_or_equiv
_atom_site_adp_type
_atom_site_calc_flag
_atom_site_occupancy
S S1 0.59149(11) 0.53119(12) 0.76852(4) 0.0306(2) Uani d 1
Cl Cl1 0.45069(12) 0.95992(13) 1.14356(4) 0.0349(2) Uani d 1
S S2 0.59937(12) 0.53437(12) 0.67272(4) 0.0308(2) Uani d 1
O O4 0.3171(4) 0.6699(4) 0.95268(11) 0.0326(5) Uani d 1
H H4O 0.364(8) 0.709(7) 0.973(3) 0.052(15) Uiso d 1
O O3 0.5740(3) 0.5927(3) 0.89192(10) 0.0296(5) Uani d 1
O O2 0.7735(4) 0.6833(4) 0.97404(12) 0.0354(6) Uani d 1
H H2O 0.712(8) 0.652(8) 0.950(3) 0.060(16) Uiso d 1
O O1 0.5007(3) 0.7890(4) 1.02638(11) 0.0344(6) Uani d 1
O O5 0.6630(4) 0.5440(4) 0.55037(12) 0.0418(6) Uani d 1
O O6 0.8588(4) 0.3049(4) 0.49649(12) 0.0410(6) Uani d 1
H H6O 0.841(7) 0.395(7) 0.468(2) 0.045(13) Uiso d 1
O O7 0.8389(4) 0.5600(4) 0.41008(12) 0.0434(6) Uani d 1
N N1 0.7396(5) 0.8751(5) 0.39798(14) 0.0400(7) Uani d 1
C C9 0.2951(5) 0.5828(4) 0.85135(15) 0.0267(6) Uani d 1
C C1 0.6657(5) 0.7680(5) 1.02109(15) 0.0275(6) Uani d 1
C C14 0.3607(5) 0.5473(5) 0.78952(15) 0.0270(6) Uani d 1
C C8 0.4089(4) 0.6141(5) 0.90013(15) 0.0267(6) Uani d 1
C C2 0.7656(5) 0.8312(5) 1.06648(15) 0.0280(6) Uani d 1
C C12 0.0633(5) 0.5400(5) 0.76228(16) 0.0306(7) Uani d 1
H H12 -0.016266 0.526211 0.731834 0.037 Uiso calc 1
C C10 0.1132(5) 0.5965(5) 0.86691(15) 0.0291(7) Uani d 1
H H10 0.068160 0.622104 0.908335 0.035 Uiso calc 1
C C13 0.2422(5) 0.5262(5) 0.74536(15) 0.0295(7) Uani d 1
H H13 0.284561 0.502362 0.703600 0.035 Uiso calc 1
C C6 0.7871(5) 0.9609(5) 1.16394(16) 0.0323(7) Uani d 1
H H6A 0.730171 1.015228 1.201643 0.039 Uiso calc 1
C C11 -0.0011(5) 0.5736(5) 0.82314(16) 0.0318(7) Uani d 1
H H11 -0.123116 0.580647 0.834470 0.038 Uiso calc 1
C C5 0.9736(5) 0.9304(5) 1.15083(17) 0.0345(7) Uani d 1
H H5 1.044152 0.963015 1.179689 0.041 Uiso calc 1
C C7 0.6831(5) 0.9126(5) 1.12226(15) 0.0274(6) Uani d 1
C C16 0.6785(5) 0.1584(5) 0.70069(16) 0.0338(7) Uani d 1
H H16 0.626413 0.196047 0.740635 0.041 Uiso calc 1
C C15 0.6826(5) 0.2925(5) 0.65578(16) 0.0312(7) Uani d 1
C C21 0.7543(5) 0.3771(5) 0.54597(16) 0.0336(7) Uani d 1
C C20 0.7578(5) 0.2356(5) 0.59629(16) 0.0330(7) Uani d 1
C C3 0.9540(5) 0.8034(5) 1.05434(17) 0.0319(7) Uani d 1
H H3 1.012239 0.749575 1.016708 0.038 Uiso calc 1
C C22 0.7667(6) 0.7194(5) 0.42990(18) 0.0413(9) Uani d 1
H H22 0.727643 0.728713 0.472319 0.050 Uiso calc 1
C C17 0.7494(6) -0.0294(5) 0.68806(18) 0.0402(8) Uani d 1
H H17 0.743500 -0.119055 0.719045 0.048 Uiso calc 1
C C19 0.8321(6) 0.0448(5) 0.58490(18) 0.0398(8) Uani d 1
H H19 0.885722 0.005247 0.545262 0.048 Uiso calc 1
C C4 1.0573(5) 0.8524(5) 1.09581(18) 0.0368(8) Uani d 1
H H4A 1.184608 0.832653 1.086567 0.044 Uiso calc 1
C C18 0.8290(6) -0.0872(5) 0.63029(19) 0.0432(9) Uani d 1
H H18 0.880856 -0.216500 0.622025 0.052 Uiso calc 1
C C23 0.7881(7) 0.8803(6) 0.33196(18) 0.0441(9) Uani d 1
H H23A 0.854211 0.962019 0.324500 0.066 Uiso calc 1
H H23B 0.671435 0.929459 0.306655 0.066 Uiso calc 1
H H23C 0.871087 0.752967 0.320389 0.066 Uiso calc 1
C C24 0.6454(7) 1.0572(6) 0.4254(2) 0.0487(10) Uani d 1
H H24A 0.626207 1.037588 0.470118 0.073 Uiso calc 1
H H24B 0.521838 1.129721 0.404825 0.073 Uiso calc 1
H H24C 0.724883 1.126361 0.419463 0.073 Uiso calc 1

loop_
_atom_site_aniso_label
_atom_site_aniso_U_11
_atom_site_aniso_U_22
_atom_site_aniso_U_33
_atom_site_aniso_U_12
_atom_site_aniso_U_13
_atom_site_aniso_U_23
S1 0.0263(4) 0.0454(5) 0.0243(4) -0.0182(3) 0.0065(3) -0.0111(3)
Cl1 0.0324(4) 0.0482(5) 0.0290(4) -0.0208(4) 0.0096(3) -0.0119(3)
S2 0.0342(4) 0.0354(4) 0.0240(4) -0.0152(3) 0.0080(3) -0.0083(3)
O4 0.0306(12) 0.0483(14) 0.0260(12) -0.0220(11) 0.0055(9) -0.0132(10)
O3 0.0229(11) 0.0420(13) 0.0266(11) -0.0153(10) 0.0053(8) -0.0106(9)
O2 0.0300(12) 0.0515(15) 0.0287(12) -0.0195(11) 0.0069(10) -0.0152(11)
O1 0.0266(12) 0.0495(15) 0.0309(12) -0.0180(11) 0.0065(9) -0.0158(10)
O5 0.0530(16) 0.0358(14) 0.0291(13) -0.0115(12) 0.0136(11) -0.0056(10)
O6 0.0519(16) 0.0363(13) 0.0284(13) -0.0123(12) 0.0155(11) -0.0069(11)
O7 0.0574(17) 0.0385(14) 0.0313(13) -0.0169(12) 0.0120(12) -0.0081(11)
N1 0.0502(19) 0.0412(17) 0.0297(15) -0.0200(15) 0.0053(13) -0.0058(13)
C9 0.0266(15) 0.0296(15) 0.0242(15) -0.0117(12) 0.0016(12) -0.0056(12)
C1 0.0259(15) 0.0313(16) 0.0251(15) -0.0113(12) 0.0035(12) -0.0059(12)
C14 0.0255(15) 0.0305(15) 0.0267(15) -0.0127(12) 0.0046(12) -0.0077(12)
C8 0.0252(15) 0.0316(16) 0.0250(15) -0.0131(12) 0.0034(12) -0.0067(12)
C2 0.0254(15) 0.0316(16) 0.0257(15) -0.0105(12) 0.0019(12) -0.0040(12)
C12 0.0279(16) 0.0355(17) 0.0302(16) -0.0141(13) -0.0001(13) -0.0082(13)
C10 0.0280(16) 0.0349(17) 0.0262(16) -0.0143(13) 0.0054(12) -0.0082(13)
C13 0.0278(16) 0.0372(17) 0.0242(15) -0.0136(13) 0.0031(12) -0.0080(13)
C6 0.0353(18) 0.0357(17) 0.0248(16) -0.0134(14) -0.0001(13) -0.0042(13)
C11 0.0255(16) 0.0386(18) 0.0332(17) -0.0145(14) 0.0034(13) -0.0097(14)
C5 0.0334(18) 0.0379(18) 0.0333(18) -0.0152(14) -0.0034(14) -0.0062(14)
C7 0.0269(15) 0.0302(15) 0.0250(15) -0.0118(12) 0.0033(12) -0.0042(12)
C16 0.0318(17) 0.0385(18) 0.0274(16) -0.0109(14) 0.0060(13) -0.0057(13)
C15 0.0268(16) 0.0368(17) 0.0273(16) -0.0102(13) 0.0042(12) -0.0076(13)
C21 0.0359(18) 0.0390(18) 0.0255(16) -0.0146(15) 0.0080(13) -0.0095(13)
C20 0.0335(17) 0.0372(18) 0.0264(16) -0.0125(14) 0.0052(13) -0.0062(13)
C3 0.0259(16) 0.0387(18) 0.0331(17) -0.0142(14) 0.0042(13) -0.0125(14)
C22 0.046(2) 0.040(2) 0.0353(19) -0.0148(17) 0.0088(16) -0.0088(15)
C17 0.043(2) 0.0355(18) 0.0367(19) -0.0116(16) 0.0097(15) -0.0009(15)
C19 0.044(2) 0.0384(19) 0.0321(18) -0.0115(16) 0.0110(15) -0.0099(15)
C4 0.0259(16) 0.046(2) 0.0392(19) -0.0151(15) 0.0014(14) -0.0108(16)
C18 0.052(2) 0.0323(18) 0.040(2) -0.0119(16) 0.0109(17) -0.0082(15)
C23 0.060(3) 0.048(2) 0.0304(18) -0.028(2) 0.0074(17) -0.0047(16)
C24 0.061(3) 0.038(2) 0.041(2) -0.0153(19) 0.0057(19) -0.0063(17)

loop_
_atom_type_symbol
_atom_type_description
_atom_type_scat_dispersion_real
_atom_type_scat_dispersion_imag
_atom_type_scat_source
C C 0.0181 0.0091 'International Tables Vol C Tables 4.2.6.8 and 6.1.1.4'
H H 0.0000 0.0000 'International Tables Vol C Tables 4.2.6.8 and 6.1.1.4'
Cl Cl 0.3639 0.7018 'International Tables Vol C Tables 4.2.6.8 and 6.1.1.4'
N N 0.0311 0.0180 'International Tables Vol C Tables 4.2.6.8 and 6.1.1.4'
O O 0.0492 0.0322 'International Tables Vol C Tables 4.2.6.8 and 6.1.1.4'
S S 0.3331 0.5567 'International Tables Vol C Tables 4.2.6.8 and 6.1.1.4'

loop_
_exptl_crystal_face_index_h
_exptl_crystal_face_index_k
_exptl_crystal_face_index_l
_exptl_crystal_face_perp_dist
0 0 1 0.0133
1 1 -5 0.0431
-2 -2 -1 0.0880
1 1 5 0.0519
0 -2 5 0.0248
-3 2 -1 0.0573
1 -1 -5 0.0402
0 0 -1 0.0114
-1 1 5 0.0372

loop_
_geom_angle_atom_site_label_1
_geom_angle_atom_site_label_2
_geom_angle_atom_site_label_3
_geom_angle
C14 S1 S2 105.47(11)
C15 S2 S1 104.62(12)
C8 O4 H4O 113(4)
C1 O2 H2O 110(4)
C21 O6 H6O 109(3)
C22 N1 C23 122.3(3)
C22 N1 C24 121.4(3)
C23 N1 C24 116.1(3)
C14 C9 C8 122.3(3)
C10 C9 C14 119.3(3)
C10 C9 C8 118.4(3)
O2 C1 C2 113.6(3)
O1 C1 O2 122.2(3)
O1 C1 C2 124.2(3)
C9 C14 S1 120.0(2)
C13 C14 S1 120.9(2)
C13 C14 C9 119.0(3)
O4 C8 C9 114.4(3)
O3 C8 O4 122.8(3)
O3 C8 C9 122.8(3)
C7 C2 C1 123.4(3)
C3 C2 C1 118.8(3)
C3 C2 C7 117.8(3)
C13 C12 H12 119.6
C13 C12 C11 120.9(3)
C11 C12 H12 119.6
C9 C10 H10 119.5
C11 C10 C9 121.1(3)
C11 C10 H10 119.5
C14 C13 H13 119.9
C12 C13 C14 120.3(3)
C12 C13 H13 119.9
C5 C6 H6A 119.8
C5 C6 C7 120.4(3)
C7 C6 H6A 119.8
C12 C11 H11 120.3
C10 C11 C12 119.4(3)
C10 C11 H11 120.3
C6 C5 H5 119.9
C4 C5 C6 120.2(3)
C4 C5 H5 119.9
C2 C7 Cl1 123.5(3)
C6 C7 Cl1 116.0(3)
C6 C7 C2 120.5(3)
C15 C16 H16 119.5
C17 C16 H16 119.5
C17 C16 C15 120.9(3)
C16 C15 S2 121.2(3)
C16 C15 C20 119.1(3)
C20 C15 S2 119.7(3)
O5 C21 O6 123.2(3)
O5 C21 C20 122.2(3)
O6 C21 C20 114.6(3)
C15 C20 C21 120.5(3)
C19 C20 C15 119.0(3)
C19 C20 C21 120.5(3)
C2 C3 H3 119.2
C4 C3 C2 121.7(3)
C4 C3 H3 119.2
O7 C22 N1 125.9(4)
O7 C22 H22 117.0
N1 C22 H22 117.0
C16 C17 H17 119.9
C16 C17 C18 120.2(3)
C18 C17 H17 119.9
C20 C19 H19 119.4
C18 C19 C20 121.1(3)
C18 C19 H19 119.4
C5 C4 C3 119.5(3)
C5 C4 H4A 120.3
C3 C4 H4A 120.3
C17 C18 H18 120.2
C19 C18 C17 119.5(4)
C19 C18 H18 120.2
N1 C23 H23A 109.5
N1 C23 H23B 109.5
N1 C23 H23C 109.5
H23A C23 H23B 109.5
H23A C23 H23C 109.5
H23B C23 H23C 109.5
N1 C24 H24A 109.5
N1 C24 H24B 109.5
N1 C24 H24C 109.5
H24A C24 H24B 109.5
H24A C24 H24C 109.5
H24B C24 H24C 109.5

loop_
_geom_bond_atom_site_label_1
_geom_bond_atom_site_label_2
_geom_bond_distance
S1 S2 2.0531(11)
S1 C14 1.788(3)
Cl1 C7 1.736(3)
S2 C15 1.791(4)
O4 H4O 0.74(6)
O4 C8 1.317(4)
O3 C8 1.229(4)
O2 H2O 0.82(6)
O2 C1 1.320(4)
O1 C1 1.222(4)
O5 C21 1.209(4)
O6 H6O 0.87(5)
O6 C21 1.326(4)
O7 C22 1.238(5)
N1 C22 1.298(5)
N1 C23 1.459(5)
N1 C24 1.463(5)
C9 C14 1.412(4)
C9 C8 1.480(4)
C9 C10 1.402(5)
C1 C2 1.489(5)
C14 C13 1.398(5)
C2 C7 1.404(4)
C2 C3 1.403(5)
C12 H12 0.9500
C12 C13 1.386(5)
C12 C11 1.389(5)
C10 H10 0.9500
C10 C11 1.376(5)
C13 H13 0.9500
C6 H6A 0.9500
C6 C5 1.387(5)
C6 C7 1.389(5)
C11 H11 0.9500
C5 H5 0.9500
C5 C4 1.384(5)
C16 H16 0.9500
C16 C15 1.389(5)
C16 C17 1.384(5)
C15 C20 1.411(5)
C21 C20 1.488(5)
C20 C19 1.398(5)
C3 H3 0.9500
C3 C4 1.385(5)
C22 H22 0.9500
C17 H17 0.9500
C17 C18 1.388(5)
C19 H19 0.9500
C19 C18 1.381(6)
C4 H4A 0.9500
C18 H18 0.9500
C23 H23A 0.9800
C23 H23B 0.9800
C23 H23C 0.9800
C24 H24A 0.9800
C24 H24B 0.9800
C24 H24C 0.9800

loop_
_geom_hbond_atom_site_label_D
_geom_hbond_atom_site_label_H
_geom_hbond_atom_site_label_A
_geom_hbond_site_symmetry_A
_geom_hbond_distance_DH
_geom_hbond_distance_HA
_geom_hbond_distance_DA
_geom_hbond_angle_DHA
O2 H2O O3 . 0.83(6) 1.86(7) 2.687(4) 176(9)
O4 H4O O1 . 0.73(7) 1.88(6) 2.612(4) 175(5)
O6 H6O O7 . 0.87(5) 1.73(5) 2.594(4) 172(5)
C3 H3 O4 1_455 0.95 2.57 3.363(5) 142
C10 H10 O2 1_655 0.95 2.54 3.331(5) 141
C11 H11 S1 1_655 0.95 2.83 3.544(4) 133
C22 H22 O5 . 0.95 2.33 3.095(5) 138
C24 H24B S2 2_656 0.98 2.83 3.531(4) 129

loop_
_geom_torsion_atom_site_label_1
_geom_torsion_atom_site_label_2
_geom_torsion_atom_site_label_3
_geom_torsion_atom_site_label_4
_geom_torsion
S1 S2 C15 C16 17.0(3)
S1 S2 C15 C20 -161.5(3)
S1 C14 C13 C12 -179.7(3)
S2 S1 C14 C9 -168.5(2)
S2 S1 C14 C13 11.1(3)
S2 C15 C20 C21 -4.9(5)
S2 C15 C20 C19 176.4(3)
O2 C1 C2 C7 -175.4(3)
O2 C1 C2 C3 2.5(5)
O1 C1 C2 C7 3.7(5)
O1 C1 C2 C3 -178.3(3)
O5 C21 C20 C15 -11.7(6)
O5 C21 C20 C19 167.0(4)
O6 C21 C20 C15 168.3(3)
O6 C21 C20 C19 -13.0(5)
C9 C14 C13 C12 0.0(5)
C9 C10 C11 C12 -1.3(5)
C1 C2 C7 Cl1 -3.2(5)
C1 C2 C7 C6 177.1(3)
C1 C2 C3 C4 -177.5(3)
C14 C9 C8 O4 171.4(3)
C14 C9 C8 O3 -7.5(5)
C14 C9 C10 C11 0.8(5)
C8 C9 C14 S1 2.1(4)
C8 C9 C14 C13 -177.6(3)
C8 C9 C10 C11 178.4(3)
C2 C3 C4 C5 0.2(6)
C10 C9 C14 S1 179.5(3)
C10 C9 C14 C13 -0.2(5)
C10 C9 C8 O4 -6.1(4)
C10 C9 C8 O3 175.0(3)
C13 C12 C11 C10 1.1(5)
C6 C5 C4 C3 -0.7(6)
C11 C12 C13 C14 -0.4(5)
C5 C6 C7 Cl1 -179.4(3)
C5 C6 C7 C2 0.3(5)
C7 C2 C3 C4 0.5(5)
C7 C6 C5 C4 0.4(6)
C16 C15 C20 C21 176.5(3)
C16 C15 C20 C19 -2.1(5)
C16 C17 C18 C19 -1.8(7)
C15 C16 C17 C18 1.1(6)
C15 C20 C19 C18 1.5(6)
C21 C20 C19 C18 -177.2(4)
C20 C19 C18 C17 0.5(7)
C3 C2 C7 Cl1 178.9(3)
C3 C2 C7 C6 -0.8(5)
C17 C16 C15 S2 -177.6(3)
C17 C16 C15 C20 0.9(5)
C23 N1 C22 O7 1.9(7)
C24 N1 C22 O7 177.4(4)

_cod_database_fobs_code 2242879
